data_4509730
loop_
_publ_author_name
'Croitor, Lilia'
'Coropceanu, Eduard B.'
'Jeanneau, Erwann'
'Dementiev, Igor V.'
'Goglidze, Tatiana I.'
'Chumakov, Yurii M.'
'Fonari, Marina S.'

_publ_section_title
;
 Anion-Induced Generation of Binuclear and Polymeric Cd(II) and Zn(II)
 Coordination Compounds with 4,4'-Bipyridine and Dioxime Ligands
;
_journal_issue 12
_journal_name_full 'Crystal Growth &amp; Design'
_journal_page_first 5233
_journal_paper_doi 10.1021/cg900746w
_journal_volume 9
_journal_year 2009
_chemical_formula_moiety '4(C O2 H), 2(C6 H10 N2 O2), (C10 H8 N2), 2(H2 O), Cd2'
_chemical_formula_sum 'C26 H36 Cd2 N6 O14'
_chemical_formula_weight 881.41
_chemical_name_common
; 
 bis[cadmium di(formate)(1,2-cyclohexanedionedioxime)(aqua)]
(mu2-4,4'-bipyridine)
;
_chemical_name_systematic
; 
 bis[cadmium di(formate)(1,2-cyclohexanedionedioxime)(aqua)]
(mu2-4,4'-bipyridine)
;
_space_group_IT_number 14
_symmetry_cell_setting monoclinic
_symmetry_space_group_name_Hall '-P 2ybc'
_symmetry_space_group_name_H-M 'P 1 21/c 1'
_atom_sites_solution_hydrogens geom
_atom_sites_solution_primary direct
_atom_sites_solution_secondary difmap
_audit_creation_method SHELXL-97
_cell_angle_alpha 90.00
_cell_angle_beta 107.09(3)
_cell_angle_gamma 90.00
_cell_formula_units_Z 2
_cell_length_a 8.5912(17)
_cell_length_b 19.151(4)
_cell_length_c 11.197(2)
_cell_measurement_temperature 293(2)
_cell_volume 1760.9(7)
_computing_cell_refinement 'HKL Scalepack (Otwinowski & Minor 1997)'
_computing_data_collection 'Collect (Nonius BV, 1997-2000)'
_computing_data_reduction 'HKL Denzo&Scalepack(Otwinowski&Minor1997)'
_computing_structure_refinement 'SHELXL-97 (Sheldrick, 1997)'
_computing_structure_solution 'SHELXS-97 (Sheldrick, 1990)'
_diffrn_ambient_temperature 293(2)
_diffrn_measured_fraction_theta_full 0.997
_diffrn_measured_fraction_theta_max 0.997
_diffrn_measurement_device_type 'Nonius Kappa CCD'
_diffrn_measurement_method CCD
_diffrn_radiation_monochromator 'horizonally mounted graphite crystal'
_diffrn_radiation_source 'fine-focus sealed tube'
_diffrn_radiation_type MoK\a
_diffrn_radiation_wavelength 0.71073
_diffrn_reflns_av_R_equivalents 0.0360
_diffrn_reflns_av_sigmaI/netI 0.0444
_diffrn_reflns_limit_h_max 10
_diffrn_reflns_limit_h_min -10
_diffrn_reflns_limit_k_max 17
_diffrn_reflns_limit_k_min -23
_diffrn_reflns_limit_l_max 10
_diffrn_reflns_limit_l_min -13
_diffrn_reflns_number 7759
_diffrn_reflns_theta_full 26.00
_diffrn_reflns_theta_max 26.00
_diffrn_reflns_theta_min 3.27
_exptl_absorpt_coefficient_mu 1.278
_exptl_absorpt_correction_type none
_exptl_crystal_colour 'pale yellow'
_exptl_crystal_density_diffrn 1.662
_exptl_crystal_density_method 'not measured'
_exptl_crystal_description prism
_exptl_crystal_F_000 884
_exptl_crystal_size_max 0.25
_exptl_crystal_size_mid 0.20
_exptl_crystal_size_min 0.20
_refine_diff_density_max 0.953
_refine_diff_density_min -0.909
_refine_diff_density_rms 0.103
_refine_ls_extinction_method none
_refine_ls_goodness_of_fit_ref 1.022
_refine_ls_hydrogen_treatment mixed
_refine_ls_matrix_type full
_refine_ls_number_parameters 223
_refine_ls_number_reflns 3453
_refine_ls_number_restraints 6
_refine_ls_restrained_S_all 1.021
_refine_ls_R_factor_all 0.0602
_refine_ls_R_factor_gt 0.0419
_refine_ls_shift/su_max 0.001
_refine_ls_shift/su_mean 0.000
_refine_ls_structure_factor_coef Fsqd
_refine_ls_weighting_details 'calc w=1/[\s^2^(Fo^2^)+(0.0693P)^2^+0.0000P] where P=(Fo^2^+2Fc^2^)/3'
_refine_ls_weighting_scheme calc
_refine_ls_wR_factor_gt 0.1072
_refine_ls_wR_factor_ref 0.1141
_reflns_number_gt 2499
_reflns_number_total 3453
_reflns_threshold_expression >2sigma(I)
_cod_data_source_file cg900746wsup1.cif
_cod_data_source_block cl3
_cod_original_cell_volume 1761.0(6)
_cod_original_sg_symbol_H-M P21/c
_cod_database_code 4509730

loop_
_symmetry_equiv_pos_as_xyz
'x, y, z'
'-x, y+1/2, -z+1/2'
'-x, -y, -z'
'x, -y-1/2, z-1/2'

loop_
_atom_site_label
_atom_site_type_symbol
_atom_site_fract_x
_atom_site_fract_y
_atom_site_fract_z
_atom_site_U_iso_or_equiv
_atom_site_adp_type
_atom_site_occupancy
_atom_site_symmetry_multiplicity
_atom_site_calc_flag
_atom_site_refinement_flags
Cd1 Cd 0.60135(3) 0.890042(16) 0.30288(2) 0.04334(14) Uani 1 1 d .
O1 O 0.8432(4) 0.96520(18) 0.5612(3) 0.0729(10) Uani 1 1 d .
H1A H 0.7741 0.9948 0.5304 0.109 Uiso 1 1 calc R
O2 O 0.7355(5) 0.72564(17) 0.3075(4) 0.0833(11) Uani 1 1 d .
H2A H 0.6651 0.7299 0.2403 0.125 Uiso 1 1 calc R
O3 O 0.4635(4) 0.98971(17) 0.2798(3) 0.0656(9) Uani 1 1 d .
O4 O 0.6221(5) 1.05132(17) 0.4387(4) 0.0739(10) Uani 1 1 d .
O5 O 0.4350(5) 0.8570(2) 0.1192(3) 0.0851(12) Uani 1 1 d .
O6 O 0.5411(5) 0.7560(2) 0.0849(3) 0.0819(11) Uani 1 1 d .
N1 N 0.8051(5) 0.9043(2) 0.4951(3) 0.0502(9) Uani 1 1 d .
N2 N 0.7640(5) 0.78890(19) 0.3664(4) 0.0542(9) Uani 1 1 d .
N3 N 0.7742(5) 0.9377(2) 0.1957(4) 0.0605(10) Uani 1 1 d .
C1 C 0.9044(5) 0.8542(3) 0.5414(4) 0.0548(11) Uani 1 1 d .
C2 C 0.8705(5) 0.7882(2) 0.4739(4) 0.0519(11) Uani 1 1 d .
C3 C 0.9606(8) 0.7247(3) 0.5308(6) 0.093(2) Uani 1 1 d .
H3A H 1.0218 0.7075 0.4765 0.112 Uiso 1 1 calc R
H3B H 0.8825 0.6889 0.5351 0.112 Uiso 1 1 calc R
C4 C 1.0796(8) 0.7356(4) 0.6633(7) 0.118(3) Uani 1 1 d .
H4A H 1.0195 0.7333 0.7242 0.142 Uiso 1 1 calc R
H4B H 1.1596 0.6984 0.6816 0.142 Uiso 1 1 calc R
C5 C 1.1616(8) 0.8018(5) 0.6739(7) 0.118(3) Uani 1 1 d .
H5A H 1.2207 0.8040 0.6123 0.141 Uiso 1 1 calc R
H5B H 1.2403 0.8052 0.7560 0.141 Uiso 1 1 calc R
C6 C 1.0475(7) 0.8625(4) 0.6552(5) 0.0891(18) Uani 1 1 d .
H6A H 1.1057 0.9048 0.6475 0.107 Uiso 1 1 calc R
H6B H 1.0090 0.8673 0.7280 0.107 Uiso 1 1 calc R
C7 C 0.5012(7) 1.0430(3) 0.3449(5) 0.0658(14) Uani 1 1 d .
H7 H 0.4318 1.0811 0.3213 0.079 Uiso 1 1 calc R
C8 C 0.4497(9) 0.8059(4) 0.0547(5) 0.0892(19) Uani 1 1 d .
H8 H 0.3823 0.8058 -0.0273 0.107 Uiso 1 1 calc R
C9 C 0.9336(6) 0.9343(3) 0.2286(4) 0.0579(12) Uani 1 1 d .
H9A H 0.9872 0.9151 0.3060 0.069 Uiso 1 1 calc R
C10 C 1.0268(5) 0.9578(3) 0.1548(4) 0.0573(12) Uani 1 1 d .
H10A H 1.1395 0.9533 0.1823 0.069 Uiso 1 1 calc R
C11 C 0.9528(5) 0.9874(2) 0.0416(4) 0.0504(10) Uani 1 1 d .
C12 C 0.7886(7) 0.9921(5) 0.0100(7) 0.143(4) Uani 1 1 d .
H12A H 0.7318 1.0131 -0.0651 0.171 Uiso 1 1 calc R
C13 C 0.7051(7) 0.9664(5) 0.0874(7) 0.149(4) Uani 1 1 d .
H13A H 0.5921 0.9695 0.0612 0.179 Uiso 1 1 calc R
O1W O 0.4266(4) 0.84668(16) 0.4081(3) 0.0538(7) Uani 1 1 d D
H1W H 0.396(6) 0.8808(17) 0.447(4) 0.081 Uiso 1 1 d D
H2W H 0.476(6) 0.8135(16) 0.457(3) 0.081 Uiso 1 1 d D

loop_
_atom_site_aniso_label
_atom_site_aniso_U_11
_atom_site_aniso_U_22
_atom_site_aniso_U_33
_atom_site_aniso_U_23
_atom_site_aniso_U_13
_atom_site_aniso_U_12
Cd1 0.0442(2) 0.0492(2) 0.0359(2) 0.00257(12) 0.01079(14) 0.00158(13)
O1 0.075(2) 0.070(2) 0.061(2) -0.0186(18) -0.0001(18) -0.0005(18)
O2 0.099(3) 0.050(2) 0.089(3) -0.0068(19) 0.008(2) 0.0209(19)
O3 0.085(2) 0.0539(19) 0.059(2) -0.0002(17) 0.0236(18) 0.0150(18)
O4 0.084(3) 0.059(2) 0.081(3) -0.0063(19) 0.029(2) 0.003(2)
O5 0.107(3) 0.076(3) 0.051(2) -0.013(2) -0.009(2) 0.006(2)
O6 0.100(3) 0.080(3) 0.063(2) -0.021(2) 0.020(2) -0.007(2)
N1 0.052(2) 0.057(2) 0.041(2) -0.0016(17) 0.0140(17) -0.0015(19)
N2 0.062(2) 0.050(2) 0.053(2) -0.0024(18) 0.0209(19) 0.0039(19)
N3 0.058(2) 0.075(3) 0.054(2) 0.023(2) 0.0232(19) 0.007(2)
C1 0.047(2) 0.079(3) 0.039(2) 0.009(2) 0.0133(19) 0.003(3)
C2 0.047(2) 0.055(3) 0.053(3) 0.018(2) 0.015(2) 0.020(2)
C3 0.093(4) 0.080(4) 0.096(5) 0.024(4) 0.011(4) 0.018(3)
C4 0.064(4) 0.132(6) 0.130(6) 0.063(5) -0.015(4) 0.018(4)
C5 0.072(4) 0.162(8) 0.092(5) 0.019(5) -0.016(4) 0.005(5)
C6 0.067(3) 0.115(5) 0.065(3) 0.004(3) -0.012(3) 0.017(4)
C7 0.083(4) 0.051(3) 0.074(4) 0.009(3) 0.040(3) 0.023(3)
C8 0.114(5) 0.091(5) 0.046(3) -0.011(3) -0.002(3) -0.010(4)
C9 0.058(3) 0.075(3) 0.038(2) 0.014(2) 0.010(2) -0.008(3)
C10 0.045(2) 0.076(3) 0.047(2) 0.010(2) 0.007(2) -0.008(2)
C11 0.047(2) 0.060(3) 0.048(2) 0.009(2) 0.018(2) -0.001(2)
C12 0.062(4) 0.258(10) 0.120(6) 0.142(7) 0.046(4) 0.058(5)
C13 0.052(3) 0.285(11) 0.122(6) 0.144(7) 0.043(4) 0.054(5)
O1W 0.0588(19) 0.0506(18) 0.0555(18) 0.0051(14) 0.0224(16) -0.0023(15)

loop_
_atom_type_symbol
_atom_type_description
_atom_type_scat_dispersion_real
_atom_type_scat_dispersion_imag
_atom_type_scat_source
C C 0.0033 0.0016 'International Tables Vol C Tables 4.2.6.8 and 6.1.1.4'
H H 0.0000 0.0000 'International Tables Vol C Tables 4.2.6.8 and 6.1.1.4'
N N 0.0061 0.0033 'International Tables Vol C Tables 4.2.6.8 and 6.1.1.4'
O O 0.0106 0.0060 'International Tables Vol C Tables 4.2.6.8 and 6.1.1.4'
Cd Cd -0.8075 1.2024 'International Tables Vol C Tables 4.2.6.8 and 6.1.1.4'

loop_
_geom_angle_atom_site_label_1
_geom_angle_atom_site_label_2
_geom_angle_atom_site_label_3
_geom_angle
_geom_angle_site_symmetry_3
O3 Cd1 O5 87.77(14) .
O3 Cd1 O1W 87.95(12) .
O5 Cd1 O1W 91.81(14) .
O3 Cd1 N3 90.11(13) .
O5 Cd1 N3 88.24(16) .
O1W Cd1 N3 178.05(12) .
O3 Cd1 N1 103.52(13) .
O5 Cd1 N1 168.65(14) .
O1W Cd1 N1 89.75(12) .
N3 Cd1 N1 90.58(13) .
O3 Cd1 N2 169.63(13) .
O5 Cd1 N2 101.94(14) .
O1W Cd1 N2 88.14(12) .
N3 Cd1 N2 93.76(13) .
N1 Cd1 N2 66.86(13) .
N1 O1 H1A 109.5 .
N2 O2 H2A 109.5 .
C7 O3 Cd1 126.9(3) .
C8 O5 Cd1 127.8(4) .
C1 N1 O1 113.1(4) .
C1 N1 Cd1 120.5(3) .
O1 N1 Cd1 126.0(3) .
C2 N2 O2 114.9(4) .
C2 N2 Cd1 119.1(3) .
O2 N2 Cd1 125.0(3) .
C13 N3 C9 115.8(4) .
C13 N3 Cd1 117.1(3) .
C9 N3 Cd1 127.0(3) .
N1 C1 C2 115.5(4) .
N1 C1 C6 123.0(5) .
C2 C1 C6 121.4(4) .
N2 C2 C1 117.1(4) .
N2 C2 C3 123.5(5) .
C1 C2 C3 119.3(4) .
C2 C3 C4 114.5(5) .
C2 C3 H3A 108.6 .
C4 C3 H3A 108.6 .
C2 C3 H3B 108.6 .
C4 C3 H3B 108.6 .
H3A C3 H3B 107.6 .
C5 C4 C3 111.6(6) .
C5 C4 H4A 109.3 .
C3 C4 H4A 109.3 .
C5 C4 H4B 109.3 .
C3 C4 H4B 109.3 .
H4A C4 H4B 108.0 .
C4 C5 C6 112.8(6) .
C4 C5 H5A 109.0 .
C6 C5 H5A 109.0 .
C4 C5 H5B 109.0 .
C6 C5 H5B 109.0 .
H5A C5 H5B 107.8 .
C5 C6 C1 112.2(5) .
C5 C6 H6A 109.2 .
C1 C6 H6A 109.2 .
C5 C6 H6B 109.2 .
C1 C6 H6B 109.2 .
H6A C6 H6B 107.9 .
O3 C7 O4 127.4(5) .
O3 C7 H7 116.3 .
O4 C7 H7 116.3 .
O6 C8 O5 128.5(5) .
O6 C8 H8 115.8 .
O5 C8 H8 115.8 .
N3 C9 C10 123.8(4) .
N3 C9 H9A 118.1 .
C10 C9 H9A 118.1 .
C11 C10 C9 119.8(4) .
C11 C10 H10A 120.1 .
C9 C10 H10A 120.1 .
C12 C11 C10 115.9(4) .
C12 C11 C11 122.3(5) 3_775
C10 C11 C11 121.8(5) 3_775
C11 C12 C13 120.7(5) .
C11 C12 H12A 119.7 .
C13 C12 H12A 119.7 .
N3 C13 C12 124.1(5) .
N3 C13 H13A 118.0 .
C12 C13 H13A 118.0 .
Cd1 O1W H1W 109(4) .
Cd1 O1W H2W 109(3) .
H1W O1W H2W 113(2) .

loop_
_geom_bond_atom_site_label_1
_geom_bond_atom_site_label_2
_geom_bond_distance
_geom_bond_site_symmetry_2
Cd1 O3 2.221(3) .
Cd1 O5 2.224(4) .
Cd1 O1W 2.317(3) .
Cd1 N3 2.351(4) .
Cd1 N1 2.357(4) .
Cd1 N2 2.372(4) .
O1 N1 1.368(5) .
O1 H1A 0.8200 .
O2 N2 1.367(5) .
O2 H2A 0.8200 .
O3 C7 1.240(6) .
O4 C7 1.251(6) .
O5 C8 1.244(7) .
O6 C8 1.221(7) .
N1 C1 1.288(6) .
N2 C2 1.280(6) .
N3 C13 1.304(6) .
N3 C9 1.311(5) .
C1 C2 1.458(7) .
C1 C6 1.497(6) .
C2 C3 1.481(7) .
C3 C4 1.548(9) .
C3 H3A 0.9700 .
C3 H3B 0.9700 .
C4 C5 1.438(10) .
C4 H4A 0.9700 .
C4 H4B 0.9700 .
C5 C6 1.494(9) .
C5 H5A 0.9700 .
C5 H5B 0.9700 .
C6 H6A 0.9700 .
C6 H6B 0.9700 .
C7 H7 0.9300 .
C8 H8 0.9300 .
C9 C10 1.383(6) .
C9 H9A 0.9300 .
C10 C11 1.364(6) .
C10 H10A 0.9300 .
C11 C12 1.353(7) .
C11 C11 1.485(8) 3_775
C12 C13 1.369(8) .
C12 H12A 0.9300 .
C13 H13A 0.9300 .
O1W H1W 0.870(14) .
O1W H2W 0.865(14) .

loop_
_geom_hbond_atom_site_label_D
_geom_hbond_atom_site_label_H
_geom_hbond_atom_site_label_A
_geom_hbond_distance_DH
_geom_hbond_distance_HA
_geom_hbond_distance_DA
_geom_hbond_angle_DHA
_geom_hbond_site_symmetry_A
O1 H1A O4 0.82 1.77 2.584(5) 169.9 .
O2 H2A O6 0.82 1.82 2.625(5) 166.1 .
O1W H1W O4 0.870(14) 1.86(2) 2.713(5) 166(5) 3_676
O1W H2W O6 0.865(14) 1.91(2) 2.758(5) 165(5) 4_576
